data_7059147
loop_
_publ_author_name
'Joseph, Benson'
'Prakash, Rini'
'Pathak, Kriti'
'Roisnel, Thierry'
'Kahlal, Samia'
'Halet, Jean-Fran\,cois'
'Ghosh, Sundargopal'

_publ_section_title
;
 A combined experimental and theoretical study of bimetallic bis- and
 tris-homocubane analogues
;
_journal_issue 3
_journal_name_full 'New Journal of Chemistry'
_journal_page_first 674
_journal_page_last 683
_journal_paper_doi 10.1039/C9NJ05117A
_journal_volume 44
_journal_year 2020
_chemical_formula_sum 'C20 H34 B2 Ir2 S6'
_chemical_formula_weight 872.85
_space_group_crystal_system monoclinic
_space_group_IT_number 14
_space_group_name_Hall '-P 2yn'
_space_group_name_H-M_alt 'P 1 21/n 1'
_atom_sites_solution_hydrogens geom
_audit_creation_method SHELXL-2017/1
_audit_update_record
;
2019-11-19 deposited with the CCDC.	2019-11-27 downloaded from the CCDC.
;
_cell_angle_alpha 90
_cell_angle_beta 91.737(4)
_cell_angle_gamma 90
_cell_formula_units_Z 4
_cell_length_a 11.9361(4)
_cell_length_b 16.3554(6)
_cell_length_c 13.9055(5)
_cell_measurement_reflns_used 9927
_cell_measurement_temperature 293(2)
_cell_measurement_theta_max 26.4
_cell_measurement_theta_min 3.4
_cell_volume 2713.38(17)
_computing_cell_refinement 'APEX2/SAINT (Bruker, 2004)'
_computing_data_collection 'APEX2 (Bruker, 2004)'
_computing_data_reduction 'SAINT/XPREP (Bruker, 2004)'
_computing_molecular_graphics 'ORTEP3 (Farrugia, 1997) and Mercury (Bruno et al., 2002)'
_computing_publication_material 'SHELXL-2017/1 (Sheldrick, 2017)'
_computing_structure_refinement 'SHELXL-2017/1 (Sheldrick, 2017)'
_computing_structure_solution 'SIR92 (Altornare et al., 1993)'
_diffrn_ambient_temperature 293(2)
_diffrn_measured_fraction_theta_full 0.993
_diffrn_measured_fraction_theta_max 0.993
_diffrn_measurement_device_type 'Bruker axs kappa Apex2 CCD Diffractometer'
_diffrn_measurement_method '\w and \f scan'
_diffrn_radiation_type MoK\a
_diffrn_radiation_wavelength 0.71073
_diffrn_reflns_av_R_equivalents 0.1636
_diffrn_reflns_av_unetI/netI 0.0879
_diffrn_reflns_Laue_measured_fraction_full 0.993
_diffrn_reflns_Laue_measured_fraction_max 0.993
_diffrn_reflns_limit_h_max 14
_diffrn_reflns_limit_h_min -14
_diffrn_reflns_limit_k_max 19
_diffrn_reflns_limit_k_min -19
_diffrn_reflns_limit_l_max 16
_diffrn_reflns_limit_l_min -16
_diffrn_reflns_number 42789
_diffrn_reflns_point_group_measured_fraction_full 0.993
_diffrn_reflns_point_group_measured_fraction_max 0.993
_diffrn_reflns_theta_full 24.999
_diffrn_reflns_theta_max 24.999
_diffrn_reflns_theta_min 3.334
_diffrn_source 'Sealed tube'
_exptl_absorpt_coefficient_mu 10.269
_exptl_absorpt_correction_T_max 0.79
_exptl_absorpt_correction_T_min 0.56
_exptl_absorpt_correction_type multi-scan
_exptl_absorpt_process_details 'SADABS (Bruker, 2004)'
_exptl_crystal_colour red
_exptl_crystal_density_diffrn 2.137
_exptl_crystal_description block
_exptl_crystal_F_000 1656
_exptl_crystal_size_max 0.150
_exptl_crystal_size_mid 0.100
_exptl_crystal_size_min 0.050
_refine_diff_density_max 2.265
_refine_diff_density_min -1.912
_refine_diff_density_rms 0.305
_refine_ls_extinction_coef 0.0014(2)
_refine_ls_extinction_expression Fc^*^=kFc[1+0.001xFc^2^\l^3^/sin(2\q)]^-1/4^
_refine_ls_extinction_method 'SHELXL-2017/1 (Sheldrick 2017)'
_refine_ls_goodness_of_fit_ref 1.043
_refine_ls_hydrogen_treatment constr
_refine_ls_matrix_type full
_refine_ls_number_parameters 355
_refine_ls_number_reflns 4752
_refine_ls_number_restraints 234
_refine_ls_restrained_S_all 1.024
_refine_ls_R_factor_all 0.1147
_refine_ls_R_factor_gt 0.0561
_refine_ls_shift/su_max 0.002
_refine_ls_shift/su_mean 0.000
_refine_ls_structure_factor_coef Fsqd
_refine_ls_weighting_details 'w=1/[\s^2^(Fo^2^)+(0.0687P)^2^+60.8975P] where P=(Fo^2^+2Fc^2^)/3'
_refine_ls_weighting_scheme calc
_refine_ls_wR_factor_gt 0.1343
_refine_ls_wR_factor_ref 0.1642
_reflns_Friedel_coverage 0.000
_reflns_number_gt 3057
_reflns_number_total 4752
_reflns_threshold_expression 'I > 2\s(I)'
_cod_data_source_file c9nj05117a2.cif
_cod_data_source_block irs
_cod_depositor_comments
;Adding full bibliography for 7059145--7059151.cif.

 Adding full bibliography for 7059145--7059151.cif.
;
_cod_original_sg_symbol_H-M 'P 21/n'
_cod_database_code 7059147
_shelx_shelxl_version_number 2017/1
_shelx_space_group_comment
;
The symmetry employed for this shelxl refinement is uniquely defined
by the following loop, which should always be used as a source of
symmetry information in preference to the above space-group names.
They are only intended as comments.
;
_shelx_estimated_absorpt_t_min 0.308
_shelx_estimated_absorpt_t_max 0.628

loop_
_space_group_symop_operation_xyz
'x, y, z'
'-x+1/2, y+1/2, -z+1/2'
'-x, -y, -z'
'x-1/2, -y-1/2, z-1/2'

loop_
_atom_site_label
_atom_site_type_symbol
_atom_site_fract_x
_atom_site_fract_y
_atom_site_fract_z
_atom_site_U_iso_or_equiv
_atom_site_adp_type
_atom_site_occupancy
_atom_site_site_symmetry_order
_atom_site_calc_flag
_atom_site_refinement_flags_posn
_atom_site_refinement_flags_adp
_atom_site_refinement_flags_occupancy
_atom_site_disorder_assembly
_atom_site_disorder_group
C1 C 0.4113(15) 0.2374(11) 0.8227(14) 0.040(4) Uani 1 1 d . . . . .
C2 C 0.4110(15) 0.2243(14) 0.7219(14) 0.050(5) Uani 1 1 d . . . . .
C3 C 0.4244(15) 0.1378(14) 0.7040(14) 0.050(5) Uani 1 1 d . . . . .
C4 C 0.4423(15) 0.0976(12) 0.7984(14) 0.045(5) Uani 1 1 d . . . . .
C5 C 0.4299(14) 0.1594(12) 0.8699(12) 0.040(4) Uani 1 1 d . . . . .
C6 C 0.4403(16) 0.1458(15) 0.9773(14) 0.056(6) Uani 1 1 d . . . . .
H6A H 0.367023 0.139886 1.002994 0.085 Uiso 1 1 calc R U . . .
H6B H 0.477573 0.191685 1.007067 0.085 Uiso 1 1 calc R U . . .
H6C H 0.483082 0.097032 0.990084 0.085 Uiso 1 1 calc R U . . .
C7 C 0.4042(18) 0.3186(13) 0.8738(18) 0.065(6) Uani 1 1 d . . . . .
H7A H 0.477895 0.341531 0.881760 0.097 Uiso 1 1 calc R U . . .
H7B H 0.372528 0.310699 0.935782 0.097 Uiso 1 1 calc R U . . .
H7C H 0.357524 0.355194 0.836370 0.097 Uiso 1 1 calc R U . . .
C8 C 0.3991(19) 0.2904(15) 0.6473(16) 0.071(7) Uani 1 1 d . . . . .
H8A H 0.471234 0.314102 0.636374 0.106 Uiso 1 1 calc R U . . .
H8B H 0.349222 0.331919 0.669422 0.106 Uiso 1 1 calc R U . . .
H8C H 0.369362 0.267490 0.588285 0.106 Uiso 1 1 calc R U . . .
C9 C 0.437(2) 0.0973(16) 0.6112(17) 0.078(8) Uani 1 1 d . . . . .
H9A H 0.405732 0.131407 0.560865 0.117 Uiso 1 1 calc R U . . .
H9B H 0.397651 0.045964 0.611273 0.117 Uiso 1 1 calc R U . . .
H9C H 0.514695 0.087905 0.600467 0.117 Uiso 1 1 calc R U . . .
C10 C 0.4602(19) 0.0112(13) 0.8112(19) 0.072(7) Uani 1 1 d . . . . .
H10A H 0.427195 -0.006144 0.869893 0.108 Uiso 1 1 calc R U . . .
H10B H 0.539168 0.000108 0.814271 0.108 Uiso 1 1 calc R U . . .
H10C H 0.426064 -0.017853 0.757974 0.108 Uiso 1 1 calc R U . . .
C11 C -0.2603(14) 0.1592(11) 0.8243(13) 0.037(4) Uani 1 1 d . . . . .
C12 C -0.2600(16) 0.1453(12) 0.7203(15) 0.049(5) Uani 1 1 d . . . . .
C13 C -0.2400(14) 0.0592(12) 0.7048(13) 0.042(5) Uani 1 1 d . . . . .
C14 C -0.2293(15) 0.0209(12) 0.7967(14) 0.044(5) Uani 1 1 d . . . . .
C15 C -0.2416(13) 0.0812(13) 0.8706(14) 0.043(5) Uani 1 1 d . . . . .
C16 C -0.2846(17) 0.2401(12) 0.8701(17) 0.061(6) Uani 1 1 d . . . . .
H16A H -0.359161 0.239663 0.894029 0.091 Uiso 1 1 calc R U . . .
H16B H -0.278320 0.282790 0.823153 0.091 Uiso 1 1 calc R U . . .
H16C H -0.231755 0.249636 0.922308 0.091 Uiso 1 1 calc R U . . .
C17 C -0.2838(19) 0.2120(16) 0.6453(17) 0.073(7) Uani 1 1 d . . . . .
H17A H -0.270552 0.190879 0.582207 0.110 Uiso 1 1 calc R U . . .
H17B H -0.235362 0.257863 0.657896 0.110 Uiso 1 1 calc R U . . .
H17C H -0.360534 0.229164 0.648582 0.110 Uiso 1 1 calc R U . . .
C18 C -0.2406(18) 0.0180(15) 0.6090(17) 0.070(7) Uani 1 1 d . . . . .
H18A H -0.175268 -0.015881 0.604748 0.105 Uiso 1 1 calc R U . . .
H18B H -0.240442 0.058476 0.559073 0.105 Uiso 1 1 calc R U . . .
H18C H -0.306664 -0.015253 0.601639 0.105 Uiso 1 1 calc R U . . .
C19 C -0.2101(19) -0.0705(13) 0.8178(19) 0.075(7) Uani 1 1 d . . . . .
H19A H -0.256893 -0.102613 0.774971 0.113 Uiso 1 1 calc R U . . .
H19B H -0.228619 -0.081991 0.883099 0.113 Uiso 1 1 calc R U . . .
H19C H -0.132917 -0.083888 0.808370 0.113 Uiso 1 1 calc R U . . .
C20 C -0.2415(16) 0.0666(13) 0.9765(13) 0.052(5) Uani 1 1 d . . . . .
H20A H -0.302734 0.031330 0.991547 0.077 Uiso 1 1 calc R U . . .
H20B H -0.249429 0.117820 1.009353 0.077 Uiso 1 1 calc R U . . .
H20C H -0.172071 0.041352 0.996692 0.077 Uiso 1 1 calc R U . . .
B1 B 0.041(4) 0.292(3) 0.805(4) 0.051(7) Uani 0.502(7) 1 d . U P A 1
B2 B 0.102(4) 0.070(4) 0.613(4) 0.057(7) Uani 0.502(7) 1 d . U P A 1
S1 S 0.0039(8) 0.1644(8) 0.6532(7) 0.054(3) Uani 0.502(7) 1 d . U P A 1
S2 S 0.0390(9) 0.0073(6) 0.8051(10) 0.061(3) Uani 0.502(7) 1 d . U P A 1
S3 S 0.0040(8) 0.1975(7) 0.8898(8) 0.053(3) Uani 0.502(7) 1 d . U P A 1
S4 S 0.1760(13) 0.0412(11) 0.7258(12) 0.059(4) Uani 0.502(7) 1 d . U P A 1
S5 S 0.163(2) 0.1594(12) 0.9250(17) 0.051(4) Uani 0.502(7) 1 d . U P A 1
S6 S 0.1315(10) 0.2420(8) 0.7093(11) 0.054(3) Uani 0.502(7) 1 d . U P A 1
B1' B 0.075(4) 0.284(3) 0.859(4) 0.054(7) Uani 0.498(7) 1 d . U P A 2
B2' B 0.081(4) 0.112(4) 0.601(4) 0.055(7) Uani 0.498(7) 1 d . U P A 2
S1' S -0.0044(8) 0.2351(6) 0.7441(8) 0.051(3) Uani 0.498(7) 1 d . U P A 2
S2' S 0.0370(8) 0.0363(7) 0.7016(9) 0.055(3) Uani 0.498(7) 1 d . U P A 2
S3' S 0.0247(8) 0.1069(8) 0.9283(7) 0.054(3) Uani 0.498(7) 1 d . U P A 2
S4' S 0.1911(13) 0.0206(9) 0.7708(13) 0.055(4) Uani 0.498(7) 1 d . U P A 2
S5' S 0.153(2) 0.1915(12) 0.9079(18) 0.060(5) Uani 0.498(7) 1 d . U P A 2
S6' S 0.1401(10) 0.2008(10) 0.6674(10) 0.060(3) Uani 0.498(7) 1 d . U P A 2
Ir1 Ir 0.27014(6) 0.15469(5) 0.78381(5) 0.0368(3) Uani 1 1 d . . . . .
Ir2 Ir -0.09326(6) 0.11197(4) 0.78503(5) 0.0347(3) Uani 1 1 d . . . . .

loop_
_atom_site_aniso_label
_atom_site_aniso_U_11
_atom_site_aniso_U_22
_atom_site_aniso_U_33
_atom_site_aniso_U_23
_atom_site_aniso_U_13
_atom_site_aniso_U_12
C1 0.042(11) 0.026(10) 0.051(12) 0.008(9) -0.006(9) 0.010(8)
C2 0.032(10) 0.067(16) 0.051(13) 0.010(11) 0.000(9) 0.004(9)
C3 0.032(10) 0.072(16) 0.045(12) -0.005(11) -0.001(9) -0.001(10)
C4 0.033(10) 0.045(13) 0.055(13) 0.009(10) -0.001(9) 0.011(9)
C5 0.036(10) 0.052(12) 0.032(10) 0.003(9) -0.005(8) -0.004(9)
C6 0.035(11) 0.088(17) 0.045(12) 0.002(11) -0.011(9) -0.004(11)
C7 0.052(13) 0.040(13) 0.103(19) -0.010(12) 0.002(12) -0.006(10)
C8 0.073(16) 0.073(17) 0.066(15) 0.035(13) 0.008(12) -0.022(13)
C9 0.066(15) 0.10(2) 0.069(16) -0.028(15) 0.028(12) 0.000(14)
C10 0.056(14) 0.049(15) 0.11(2) 0.003(13) -0.014(13) 0.000(11)
C11 0.031(9) 0.039(11) 0.042(11) -0.002(9) 0.012(8) -0.011(8)
C12 0.048(11) 0.043(12) 0.056(13) 0.012(10) -0.012(10) 0.003(10)
C13 0.029(9) 0.057(14) 0.040(11) -0.013(10) 0.003(8) -0.006(9)
C14 0.039(10) 0.037(11) 0.057(13) 0.008(10) 0.009(9) -0.006(9)
C15 0.019(8) 0.052(13) 0.059(13) 0.006(11) 0.005(8) -0.002(8)
C16 0.050(12) 0.042(13) 0.090(17) -0.013(12) 0.008(12) -0.004(10)
C17 0.060(15) 0.086(19) 0.073(16) 0.011(14) -0.014(12) 0.001(13)
C18 0.054(14) 0.074(17) 0.082(17) -0.014(14) 0.006(12) -0.009(12)
C19 0.070(15) 0.033(12) 0.12(2) -0.005(13) 0.029(14) -0.030(11)
C20 0.050(12) 0.062(14) 0.042(11) 0.008(10) -0.003(9) -0.017(10)
B1 0.040(14) 0.036(14) 0.078(15) 0.009(14) 0.000(14) -0.005(13)
B2 0.041(13) 0.071(14) 0.060(13) -0.007(13) -0.001(12) -0.002(13)
S1 0.036(5) 0.085(7) 0.041(5) 0.017(5) -0.003(4) -0.007(5)
S2 0.040(5) 0.036(6) 0.106(9) 0.002(6) -0.009(6) 0.004(4)
S3 0.044(5) 0.056(6) 0.061(6) -0.018(5) 0.004(5) -0.007(5)
S4 0.039(6) 0.054(9) 0.085(10) -0.021(7) 0.005(7) 0.001(6)
S5 0.039(7) 0.075(11) 0.040(7) -0.009(8) -0.001(5) -0.009(9)
S6 0.037(6) 0.050(7) 0.074(8) 0.030(6) -0.010(6) -0.003(5)
B1' 0.039(12) 0.056(13) 0.066(13) -0.007(12) 0.001(12) 0.004(12)
B2' 0.034(12) 0.070(14) 0.062(13) -0.002(13) -0.001(12) -0.003(13)
S1' 0.034(5) 0.035(5) 0.083(7) 0.020(5) 0.002(5) -0.009(4)
S2' 0.034(5) 0.057(6) 0.073(7) -0.031(5) -0.002(5) 0.002(4)
S3' 0.033(5) 0.090(8) 0.038(5) 0.001(5) 0.006(4) -0.009(5)
S4' 0.044(7) 0.024(6) 0.096(11) -0.001(7) -0.008(7) -0.007(5)
S5' 0.045(7) 0.082(12) 0.053(10) -0.034(9) 0.006(7) -0.005(10)
S6' 0.038(6) 0.080(9) 0.062(8) 0.039(7) -0.008(6) 0.004(7)
Ir1 0.0334(4) 0.0407(5) 0.0359(4) 0.0053(3) -0.0027(3) -0.0025(3)
Ir2 0.0330(4) 0.0328(4) 0.0382(4) 0.0005(3) -0.0008(3) 0.0011(3)

loop_
_atom_type_symbol
_atom_type_description
_atom_type_scat_dispersion_real
_atom_type_scat_dispersion_imag
_atom_type_scat_source
C C 0.0033 0.0016 'International Tables Vol C Tables 4.2.6.8 and 6.1.1.4'
H H 0.0000 0.0000 'International Tables Vol C Tables 4.2.6.8 and 6.1.1.4'
B B 0.0013 0.0007 'International Tables Vol C Tables 4.2.6.8 and 6.1.1.4'
S S 0.1246 0.1234 'International Tables Vol C Tables 4.2.6.8 and 6.1.1.4'
Ir Ir -1.4442 7.9887 'International Tables Vol C Tables 4.2.6.8 and 6.1.1.4'

loop_
_geom_angle_atom_site_label_1
_geom_angle_atom_site_label_2
_geom_angle_atom_site_label_3
_geom_angle
C2 C1 C5 108.1(17)
C2 C1 C7 126.9(18)
C5 C1 C7 124.8(18)
C2 C1 Ir1 71.7(11)
C5 C1 Ir1 71.2(10)
C7 C1 Ir1 126.8(13)
C1 C2 C3 108.8(17)
C1 C2 C8 125(2)
C3 C2 C8 126(2)
C1 C2 Ir1 71.0(11)
C3 C2 Ir1 69.8(11)
C8 C2 Ir1 125.4(14)
C2 C3 C9 128(2)
C2 C3 C4 107.3(17)
C9 C3 C4 124(2)
C2 C3 Ir1 72.0(11)
C9 C3 Ir1 127.7(14)
C4 C3 Ir1 73.1(10)
C5 C4 C10 128.8(19)
C5 C4 C3 106.7(16)
C10 C4 C3 124(2)
C5 C4 Ir1 69.9(10)
C10 C4 Ir1 123.2(15)
C3 C4 Ir1 68.2(10)
C4 C5 C1 109.0(16)
C4 C5 C6 125.1(18)
C1 C5 C6 125.8(18)
C4 C5 Ir1 72.9(10)
C1 C5 Ir1 70.7(10)
C6 C5 Ir1 124.8(12)
C5 C6 H6A 109.5
C5 C6 H6B 109.5
H6A C6 H6B 109.5
C5 C6 H6C 109.5
H6A C6 H6C 109.5
H6B C6 H6C 109.5
C1 C7 H7A 109.5
C1 C7 H7B 109.5
H7A C7 H7B 109.5
C1 C7 H7C 109.5
H7A C7 H7C 109.5
H7B C7 H7C 109.5
C2 C8 H8A 109.5
C2 C8 H8B 109.5
H8A C8 H8B 109.5
C2 C8 H8C 109.5
H8A C8 H8C 109.5
H8B C8 H8C 109.5
C3 C9 H9A 109.5
C3 C9 H9B 109.5
H9A C9 H9B 109.5
C3 C9 H9C 109.5
H9A C9 H9C 109.5
H9B C9 H9C 109.5
C4 C10 H10A 109.5
C4 C10 H10B 109.5
H10A C10 H10B 109.5
C4 C10 H10C 109.5
H10A C10 H10C 109.5
H10B C10 H10C 109.5
C15 C11 C12 107.4(16)
C15 C11 C16 128.3(17)
C12 C11 C16 124.2(18)
C15 C11 Ir2 71.0(10)
C12 C11 Ir2 71.0(10)
C16 C11 Ir2 126.6(12)
C13 C12 C11 107.7(16)
C13 C12 C17 128(2)
C11 C12 C17 124(2)
C13 C12 Ir2 70.9(10)
C11 C12 Ir2 70.6(10)
C17 C12 Ir2 126.6(15)
C14 C13 C12 107.8(16)
C14 C13 C18 126.8(19)
C12 C13 C18 125.3(19)
C14 C13 Ir2 70.9(10)
C12 C13 Ir2 71.2(11)
C18 C13 Ir2 127.3(13)
C13 C14 C15 109.3(17)
C13 C14 C19 127.3(19)
C15 C14 C19 123.3(19)
C13 C14 Ir2 71.6(10)
C15 C14 Ir2 71.4(10)
C19 C14 Ir2 124.3(13)
C14 C15 C11 107.8(17)
C14 C15 C20 126.8(19)
C11 C15 C20 125.3(18)
C14 C15 Ir2 70.8(10)
C11 C15 Ir2 71.1(9)
C20 C15 Ir2 126.0(12)
C11 C16 H16A 109.5
C11 C16 H16B 109.5
H16A C16 H16B 109.5
C11 C16 H16C 109.5
H16A C16 H16C 109.5
H16B C16 H16C 109.5
C12 C17 H17A 109.5
C12 C17 H17B 109.5
H17A C17 H17B 109.5
C12 C17 H17C 109.5
H17A C17 H17C 109.5
H17B C17 H17C 109.5
C13 C18 H18A 109.5
C13 C18 H18B 109.5
H18A C18 H18B 109.5
C13 C18 H18C 109.5
H18A C18 H18C 109.5
H18B C18 H18C 109.5
C14 C19 H19A 109.5
C14 C19 H19B 109.5
H19A C19 H19B 109.5
C14 C19 H19C 109.5
H19A C19 H19C 109.5
H19B C19 H19C 109.5
C15 C20 H20A 109.5
C15 C20 H20B 109.5
H20A C20 H20B 109.5
C15 C20 H20C 109.5
H20A C20 H20C 109.5
H20B C20 H20C 109.5
S6 B1 S3 103(2)
S4 B2 S1 103(3)
B2 S1 S6 98.3(17)
B2 S1 Ir2 103.8(18)
S6 S1 Ir2 107.3(6)
S4 S2 Ir2 106.3(7)
B1 S3 S5 99.2(16)
B1 S3 Ir2 102.0(17)
S5 S3 Ir2 114.4(8)
B2 S4 S2 98.8(19)
B2 S4 Ir1 108(2)
S2 S4 Ir1 114.4(8)
S3 S5 Ir1 109.3(10)
B1 S6 S1 95.3(16)
B1 S6 Ir1 110.5(17)
S1 S6 Ir1 106.3(6)
S5' B1' S1' 101(3)
S6' B2' S2' 105(3)
B1' S1' S6' 97.5(15)
B1' S1' Ir2 110.8(17)
S6' S1' Ir2 105.9(6)
B2' S2' S4' 99.0(16)
B2' S2' Ir2 102.6(18)
S4' S2' Ir2 115.7(7)
S5' S3' Ir2 106.1(8)
S2' S4' Ir1 105.4(7)
B1' S5' S3' 103(2)
B1' S5' Ir1 103.7(19)
S3' S5' Ir1 112.8(10)
B2' S6' S1' 98.8(18)
B2' S6' Ir1 109.0(19)
S1' S6' Ir1 105.6(7)
C3 Ir1 C1 63.7(7)
C3 Ir1 C2 38.2(7)
C1 Ir1 C2 37.3(7)
C3 Ir1 C5 63.8(7)
C1 Ir1 C5 38.1(6)
C2 Ir1 C5 62.9(7)
C3 Ir1 C4 38.7(7)
C1 Ir1 C4 63.1(7)
C2 Ir1 C4 63.3(7)
C5 Ir1 C4 37.2(7)
C3 Ir1 S4 97.4(7)
C1 Ir1 S4 159.6(6)
C2 Ir1 S4 130.0(7)
C5 Ir1 S4 128.2(7)
C4 Ir1 S4 97.5(7)
C3 Ir1 S5' 159.5(8)
C1 Ir1 S5' 97.4(8)
C2 Ir1 S5' 129.1(8)
C5 Ir1 S5' 96.6(8)
C4 Ir1 S5' 127.1(8)
C3 Ir1 S6' 103.9(6)
C1 Ir1 S6' 117.2(6)
C2 Ir1 S6' 93.5(6)
C5 Ir1 S6' 154.7(6)
C4 Ir1 S6' 141.2(6)
S5' Ir1 S6' 91.7(7)
C3 Ir1 S5 154.4(7)
C1 Ir1 S5 101.7(8)
C2 Ir1 S5 137.3(8)
C5 Ir1 S5 91.6(7)
C4 Ir1 S5 116.7(7)
S4 Ir1 S5 92.6(7)
C3 Ir1 S4' 100.4(7)
C1 Ir1 S4' 150.9(6)
C2 Ir1 S4' 137.8(7)
C5 Ir1 S4' 113.8(6)
C4 Ir1 S4' 89.0(6)
S5' Ir1 S4' 92.8(7)
S6' Ir1 S4' 89.5(6)
C3 Ir1 S6 115.8(6)
C1 Ir1 S6 104.6(5)
C2 Ir1 S6 92.7(6)
C5 Ir1 S6 141.4(6)
C4 Ir1 S6 154.0(6)
S4 Ir1 S6 90.3(5)
S5 Ir1 S6 87.5(6)
C14 Ir2 C15 37.8(7)
C14 Ir2 C11 63.3(7)
C15 Ir2 C11 37.9(7)
C14 Ir2 C12 63.0(7)
C15 Ir2 C12 63.6(7)
C11 Ir2 C12 38.4(7)
C14 Ir2 C13 37.5(7)
C15 Ir2 C13 63.4(7)
C11 Ir2 C13 63.8(7)
C12 Ir2 C13 37.9(7)
C14 Ir2 S3 135.9(6)
C15 Ir2 S3 101.1(6)
C11 Ir2 S3 94.1(5)
C12 Ir2 S3 122.2(6)
C13 Ir2 S3 157.9(5)
C14 Ir2 S2' 100.4(6)
C15 Ir2 S2' 134.7(6)
C11 Ir2 S2' 157.9(5)
C12 Ir2 S2' 122.1(6)
C13 Ir2 S2' 94.1(5)
C14 Ir2 S2 89.5(6)
C15 Ir2 S2 108.4(6)
C11 Ir2 S2 146.3(6)
C12 Ir2 S2 145.0(6)
C13 Ir2 S2 107.1(6)
S3 Ir2 S2 92.5(4)
C14 Ir2 S1' 158.6(6)
C15 Ir2 S1' 134.1(6)
C11 Ir2 S1' 100.2(5)
C12 Ir2 S1' 95.5(6)
C13 Ir2 S1' 124.4(6)
S2' Ir2 S1' 91.2(4)
C14 Ir2 S1 132.9(6)
C15 Ir2 S1 156.5(5)
C11 Ir2 S1 122.1(5)
C12 Ir2 S1 93.0(6)
C13 Ir2 S1 98.6(5)
S3 Ir2 S1 91.2(4)
S2 Ir2 S1 90.7(4)
C14 Ir2 S3' 109.2(6)
C15 Ir2 S3' 90.3(5)
C11 Ir2 S3' 108.4(5)
C12 Ir2 S3' 146.8(6)
C13 Ir2 S3' 146.6(6)
S2' Ir2 S3' 90.7(4)
S1' Ir2 S3' 88.4(4)

loop_
_geom_bond_atom_site_label_1
_geom_bond_atom_site_label_2
_geom_bond_distance
C1 C2 1.42(3)
C1 C5 1.45(3)
C1 C7 1.51(3)
C1 Ir1 2.215(19)
C2 C3 1.45(3)
C2 C8 1.50(3)
C2 Ir1 2.224(19)
C3 C9 1.46(3)
C3 C4 1.48(3)
C3 Ir1 2.195(18)
C4 C5 1.43(3)
C4 C10 1.44(3)
C4 Ir1 2.261(17)
C5 C6 1.51(3)
C5 Ir1 2.222(17)
C6 H6A 0.9600
C6 H6B 0.9600
C6 H6C 0.9600
C7 H7A 0.9600
C7 H7B 0.9600
C7 H7C 0.9600
C8 H8A 0.9600
C8 H8B 0.9600
C8 H8C 0.9600
C9 H9A 0.9600
C9 H9B 0.9600
C9 H9C 0.9600
C10 H10A 0.9600
C10 H10B 0.9600
C10 H10C 0.9600
C11 C15 1.44(3)
C11 C12 1.46(3)
C11 C16 1.50(3)
C11 Ir2 2.222(17)
C12 C13 1.45(3)
C12 C17 1.53(3)
C12 Ir2 2.227(19)
C13 C14 1.43(3)
C13 C18 1.49(3)
C13 Ir2 2.222(17)
C14 C15 1.44(3)
C14 C19 1.54(3)
C14 Ir2 2.213(18)
C15 C20 1.49(3)
C15 Ir2 2.221(16)
C16 H16A 0.9600
C16 H16B 0.9600
C16 H16C 0.9600
C17 H17A 0.9600
C17 H17B 0.9600
C17 H17C 0.9600
C18 H18A 0.9600
C18 H18B 0.9600
C18 H18C 0.9600
C19 H19A 0.9600
C19 H19B 0.9600
C19 H19C 0.9600
C20 H20A 0.9600
C20 H20B 0.9600
C20 H20C 0.9600
B1 S6 1.92(5)
B1 S3 2.00(5)
B2 S4 1.84(6)
B2 S1 2.02(6)
S1 S6 2.114(17)
S1 Ir2 2.360(10)
S2 S4 2.08(2)
S2 Ir2 2.340(10)
S3 S5 2.04(3)
S3 Ir2 2.307(10)
S4 Ir1 2.302(17)
S5 Ir1 2.38(2)
S6 Ir1 2.397(12)
B1' S5' 1.89(6)
B1' S1' 2.00(6)
B2' S6' 1.85(6)
B2' S2' 1.94(6)
S1' S6' 2.130(18)
S1' Ir2 2.354(9)
S2' S4' 2.066(19)
S2' Ir2 2.324(10)
S3' S5' 2.09(3)
S3' Ir2 2.407(10)
S4' Ir1 2.391(14)
S5' Ir1 2.33(2)
S6' Ir1 2.334(12)

loop_
_geom_torsion_atom_site_label_1
_geom_torsion_atom_site_label_2
_geom_torsion_atom_site_label_3
_geom_torsion_atom_site_label_4
_geom_torsion
C5 C1 C2 C3 2(2)
C7 C1 C2 C3 177.4(18)
Ir1 C1 C2 C3 -59.9(13)
C5 C1 C2 C8 -177.2(18)
C7 C1 C2 C8 -2(3)
Ir1 C1 C2 C8 120.4(19)
C5 C1 C2 Ir1 62.3(13)
C7 C1 C2 Ir1 -122.7(19)
C1 C2 C3 C9 -175.3(19)
C8 C2 C3 C9 4(3)
Ir1 C2 C3 C9 124(2)
C1 C2 C3 C4 -4(2)
C8 C2 C3 C4 175.2(18)
Ir1 C2 C3 C4 -65.1(12)
C1 C2 C3 Ir1 60.6(13)
C8 C2 C3 Ir1 -120(2)
C2 C3 C4 C5 5(2)
C9 C3 C4 C5 175.9(18)
Ir1 C3 C4 C5 -59.6(13)
C2 C3 C4 C10 -179.5(19)
C9 C3 C4 C10 -8(3)
Ir1 C3 C4 C10 116(2)
C2 C3 C4 Ir1 64.4(12)
C9 C3 C4 Ir1 -124(2)
C10 C4 C5 C1 -179(2)
C3 C4 C5 C1 -3(2)
Ir1 C4 C5 C1 -61.9(13)
C10 C4 C5 C6 4(3)
C3 C4 C5 C6 179.5(16)
Ir1 C4 C5 C6 121.0(18)
C10 C4 C5 Ir1 -117(2)
C3 C4 C5 Ir1 58.6(12)
C2 C1 C5 C4 1(2)
C7 C1 C5 C4 -174.5(17)
Ir1 C1 C5 C4 63.2(13)
C2 C1 C5 C6 177.8(16)
C7 C1 C5 C6 3(3)
Ir1 C1 C5 C6 -119.6(18)
C2 C1 C5 Ir1 -62.7(13)
C7 C1 C5 Ir1 122.3(18)
C15 C11 C12 C13 -1(2)
C16 C11 C12 C13 -176.6(16)
Ir2 C11 C12 C13 61.5(12)
C15 C11 C12 C17 176.3(18)
C16 C11 C12 C17 0(3)
Ir2 C11 C12 C17 -122(2)
C15 C11 C12 Ir2 -62.1(12)
C16 C11 C12 Ir2 121.9(17)
C11 C12 C13 C14 0(2)
C17 C12 C13 C14 -176.2(19)
Ir2 C12 C13 C14 61.8(12)
C11 C12 C13 C18 175.7(17)
C17 C12 C13 C18 -1(3)
Ir2 C12 C13 C18 -123.0(18)
C11 C12 C13 Ir2 -61.3(12)
C17 C12 C13 Ir2 122(2)
C12 C13 C14 C15 0(2)
C18 C13 C14 C15 -175.4(17)
Ir2 C13 C14 C15 61.8(12)
C12 C13 C14 C19 178.5(18)
C18 C13 C14 C19 3(3)
Ir2 C13 C14 C19 -119.5(19)
C12 C13 C14 Ir2 -62.0(13)
C18 C13 C14 Ir2 122.9(19)
C13 C14 C15 C11 -0.1(19)
C19 C14 C15 C11 -178.9(16)
Ir2 C14 C15 C11 61.8(11)
C13 C14 C15 C20 177.0(16)
C19 C14 C15 C20 -2(3)
Ir2 C14 C15 C20 -121.1(17)
C13 C14 C15 Ir2 -61.9(12)
C19 C14 C15 Ir2 119.3(18)
C12 C11 C15 C14 0.4(19)
C16 C11 C15 C14 176.2(17)
Ir2 C11 C15 C14 -61.6(12)
C12 C11 C15 C20 -176.7(16)
C16 C11 C15 C20 -1(3)
Ir2 C11 C15 C20 121.2(17)
C12 C11 C15 Ir2 62.0(12)
C16 C11 C15 Ir2 -122.2(19)
S1 B2 S4 S2 62(2)
S1 B2 S4 Ir1 -57(3)
S1' B1' S5' S3' -56(2)
S1' B1' S5' Ir1 61(2)
S2' B2' S6' S1' -61(2)
S2' B2' S6' Ir1 49(3)
